data_2201925
loop_
_publ_author_name
'Koman, Marian'
'Marti\<ska, Ladislav'
'Valigura, Du\<san'
'Glowiak, Tadeu\<s'

_publ_section_title
;
 1<i>H</i>-Nicotinamidium 3,5-dinitrosalicylate
;
_journal_issue 4
_journal_name_full 'Acta Crystallographica Section E'
_journal_page_first o441
_journal_page_last o442
_journal_paper_doi 10.1107/S1600536803005166
_journal_volume 59
_journal_year 2003
_chemical_formula_iupac 'C6 H7 N2 O1 1+, C7 H3 N2 O7 1-'
_chemical_formula_moiety 'C6 H7 N2 O1 1+, C7 H3 N2 O7 1-'
_chemical_formula_sum 'C13 H10 N4 O8'
_chemical_formula_weight 350.25
_chemical_melting_point 458
_chemical_name_common '1H-nicotinamidium 3,5-dinitrosalicylate'
_chemical_name_systematic '1H-nicotinamidium 3,5-dinitrosalicylate'
_space_group_IT_number 14
_symmetry_cell_setting monoclinic
_symmetry_space_group_name_Hall '-P 2yn'
_symmetry_space_group_name_H-M 'P 1 21/n 1'
_atom_sites_solution_hydrogens geom
_atom_sites_solution_primary direct
_atom_sites_solution_secondary difmap
_audit_creation_method SHELXL-93
_cell_angle_alpha 90.00
_cell_angle_beta 94.62(3)
_cell_angle_gamma 90.00
_cell_formula_units_Z 4
_cell_length_a 4.7400(10)
_cell_length_b 21.968(4)
_cell_length_c 13.858(3)
_cell_measurement_reflns_used 25
_cell_measurement_temperature 293(2)
_cell_measurement_theta_max 11.8
_cell_measurement_theta_min 4.5
_cell_volume 1438.3(5)
_computing_cell_refinement 'Syntax P2~1~ Software'
_computing_data_collection 'Syntax P2~1~ Software (Syntex, 1974)'
_computing_data_reduction 'XP21 (Pavel\<c\'ik, 1993)'
_computing_molecular_graphics 'ORTEP (Johnson, 1965)'
_computing_publication_material SHELXL93
_computing_structure_refinement 'SHELXL93 (Sheldrick, 1994)'
_computing_structure_solution 'SHELXS86 (Sheldrick, 1985)'
_diffrn_ambient_temperature 293(2)
_diffrn_measured_fraction_theta_full 0.898
_diffrn_measured_fraction_theta_max 0.898
_diffrn_measurement_device_type 'Syntex P2~1~'
_diffrn_measurement_method \q-2\q
_diffrn_radiation_monochromator graphite
_diffrn_radiation_source 'fine-focus sealed tube'
_diffrn_radiation_type CuK\a
_diffrn_radiation_wavelength 1.54180
_diffrn_reflns_av_R_equivalents 0.031
_diffrn_reflns_av_sigmaI/netI 0.107
_diffrn_reflns_limit_h_max 2
_diffrn_reflns_limit_h_min -5
_diffrn_reflns_limit_k_max 25
_diffrn_reflns_limit_k_min 0
_diffrn_reflns_limit_l_max 16
_diffrn_reflns_limit_l_min -16
_diffrn_reflns_number 3511
_diffrn_reflns_theta_full 65.07
_diffrn_reflns_theta_max 65.1
_diffrn_reflns_theta_min 3.80
_diffrn_standards_decay_% 15
_diffrn_standards_interval_count 100
_diffrn_standards_number 2
_exptl_absorpt_coefficient_mu 1.20
_exptl_absorpt_correction_T_max 0.741
_exptl_absorpt_correction_T_min 0.544
_exptl_absorpt_correction_type '\y scan'
_exptl_absorpt_process_details '(North et al., 1968)'
_exptl_crystal_colour yellow
_exptl_crystal_density_diffrn 1.617
_exptl_crystal_density_method 'not measured'
_exptl_crystal_description needle
_exptl_crystal_F_000 720
_exptl_crystal_size_max 0.40
_exptl_crystal_size_mid 0.20
_exptl_crystal_size_min 0.15
_refine_diff_density_max 0.152
_refine_diff_density_min -0.183
_refine_ls_extinction_method none
_refine_ls_goodness_of_fit_ref 1.065
_refine_ls_hydrogen_treatment constr
_refine_ls_matrix_type full
_refine_ls_number_parameters 231
_refine_ls_number_reflns 2212
_refine_ls_number_restraints 0
_refine_ls_restrained_S_all 1.065
_refine_ls_R_factor_all 0.0644
_refine_ls_R_factor_gt 0.0399
_refine_ls_shift/su_max <0.001
_refine_ls_shift/su_mean 0.000
_refine_ls_structure_factor_coef Fsqd
_refine_ls_weighting_details 'calc w = 1/[\s^2^(Fo^2^)+(0.0618P)^2^+0.1656P] where P = (Fo^2^+2Fc^2^)/3'
_refine_ls_weighting_scheme calc
_refine_ls_wR_factor_gt 0.1010
_refine_ls_wR_factor_ref 0.1099
_reflns_number_gt 1631
_reflns_number_total 2212
_reflns_threshold_expression I>2\(I)
_cod_data_source_file cv6166.cif
_cod_data_source_block I
_cod_original_sg_symbol_H-M 'P 21/n'
_cod_database_code 2201925
_cod_database_fobs_code 2201925

loop_
_symmetry_equiv_pos_as_xyz
'x, y, z'
'-x+1/2, y+1/2, -z+1/2'
'-x, -y, -z'
'x-1/2, -y-1/2, z-1/2'

loop_
_atom_site_label
_atom_site_fract_x
_atom_site_fract_y
_atom_site_fract_z
_atom_site_U_iso_or_equiv
_atom_site_adp_type
_atom_site_calc_flag
_atom_site_refinement_flags
_atom_site_occupancy
_atom_site_disorder_assembly
_atom_site_disorder_group
_atom_site_type_symbol
O1 0.1009(3) 0.61448(7) 0.90611(10) 0.0531(4) Uani d . 1 . . O
O2 0.0081(4) 0.67232(7) 0.77654(11) 0.0593(5) Uani d . 1 . . O
O3 0.2416(5) 0.65338(10) 0.62978(14) 0.0598(8) Uani d P 0.756(5) . . O
O3' 0.4525(12) 0.5346(3) 0.9078(4) 0.049(2) Uiso d P 0.244(5) . . O
O4 0.4483(6) 0.61849(12) 0.47593(14) 0.0961(8) Uani d . 1 . . O
O5 0.7735(6) 0.55335(13) 0.48105(16) 0.1091(9) Uani d . 1 . . O
O6 1.0494(4) 0.44392(8) 0.76707(17) 0.0766(6) Uani d . 1 . . O
O7 0.8103(5) 0.44969(9) 0.89099(14) 0.0822(6) Uani d . 1 . . O
O8 -0.4078(3) 0.80338(7) 0.72734(10) 0.0483(4) Uani d . 1 . . O
N1 0.5982(5) 0.58166(9) 0.51934(13) 0.0545(5) Uani d . 1 . . N
N2 0.8625(4) 0.46639(8) 0.81108(15) 0.0527(5) Uani d . 1 . . N
N3 0.0148(4) 0.84673(9) 0.76834(12) 0.0486(5) Uani d . 1 . . N
N4 0.2075(4) 0.82145(8) 0.48136(11) 0.0417(4) Uani d . 1 . . N
C1 0.3446(4) 0.59331(8) 0.76774(13) 0.0374(4) Uani d . 1 . . C
C2 0.3772(4) 0.60750(8) 0.67004(13) 0.0401(4) Uani d . 1 . . C
C3 0.5656(5) 0.57173(9) 0.62151(14) 0.0421(5) Uani d . 1 . . C
C4 0.7235(5) 0.52589(9) 0.66740(15) 0.0440(5) Uani d . 1 . . C
C5 0.6888(4) 0.51422(8) 0.76299(15) 0.0409(5) Uani d . 1 . . C
C6 0.4990(4) 0.54693(8) 0.81421(13) 0.0396(4) Uani d . 1 . . C
C7 0.1375(5) 0.62926(9) 0.82058(14) 0.0429(5) Uani d . 1 . . C
C8 -0.0685(4) 0.80166(8) 0.61132(13) 0.0349(4) Uani d . 1 . . C
C9 0.1295(4) 0.83650(8) 0.56883(13) 0.0378(4) Uani d . 1 . . C
C10 0.1022(5) 0.77346(10) 0.43197(14) 0.0487(5) Uani d . 1 . . C
C11 -0.0966(5) 0.73825(10) 0.47096(16) 0.0551(6) Uani d . 1 . . C
C12 -0.1842(5) 0.75225(9) 0.56066(15) 0.0445(5) Uani d . 1 . . C
C13 -0.1675(4) 0.81733(9) 0.70847(13) 0.0372(4) Uani d . 1 . . C
H3 0.1131 0.6712 0.7090 0.050 Uiso d P 0.76 . . H
H3' 0.2913 0.5630 0.9303 0.050 Uiso d P 0.24 . . H
H4 0.8527 0.5034 0.6347 0.050 Uiso d . 1 . . H
H6 0.4753 0.5377 0.8786 0.050 Uiso d . 1 . . H
H9 0.2072 0.8702 0.6011 0.050 Uiso d . 1 . . H
H10 0.1642 0.7639 0.3716 0.050 Uiso d . 1 . . H
H11 -0.1711 0.7047 0.4365 0.050 Uiso d . 1 . . H
H12 -0.3232 0.7291 0.5869 0.050 Uiso d . 1 . . H
H31 -0.0332 0.8576 0.8245 0.050 Uiso d . 1 . . H
H32 0.1790 0.8558 0.7509 0.050 Uiso d . 1 . . H
H41 0.3310 0.8441 0.4561 0.050 Uiso d . 1 . . H

loop_
_atom_site_aniso_label
_atom_site_aniso_U_11
_atom_site_aniso_U_22
_atom_site_aniso_U_33
_atom_site_aniso_U_12
_atom_site_aniso_U_13
_atom_site_aniso_U_23
O1 0.0586(10) 0.0660(9) 0.0370(8) 0.0080(7) 0.0174(7) 0.0003(6)
O2 0.0709(11) 0.0599(10) 0.0490(9) 0.0242(8) 0.0169(8) 0.0055(7)
O3 0.0790(17) 0.0604(13) 0.0404(12) 0.0208(11) 0.0076(10) 0.0139(9)
O4 0.130(2) 0.1174(17) 0.0435(10) 0.0287(15) 0.0240(11) 0.0298(11)
O5 0.141(2) 0.136(2) 0.0572(11) 0.0480(17) 0.0518(13) 0.0005(12)
O6 0.0665(12) 0.0561(10) 0.1099(16) 0.0213(8) 0.0242(11) 0.0127(10)
O7 0.1089(17) 0.0757(12) 0.0615(11) 0.0250(11) 0.0040(10) 0.0258(10)
O8 0.0393(8) 0.0639(9) 0.0435(8) -0.0026(7) 0.0150(6) 0.0048(7)
N1 0.0757(14) 0.0542(10) 0.0358(9) -0.0080(10) 0.0176(9) -0.0021(8)
N2 0.0538(12) 0.0398(9) 0.0637(12) 0.0015(8) 0.0007(9) 0.0045(8)
N3 0.0428(11) 0.0746(12) 0.0295(8) -0.0067(8) 0.0102(7) -0.0069(8)
N4 0.0417(10) 0.0534(9) 0.0311(8) 0.0005(7) 0.0096(7) 0.0053(7)
C1 0.0409(11) 0.0397(9) 0.0321(9) -0.0041(8) 0.0064(8) -0.0003(8)
C2 0.0496(12) 0.0386(10) 0.0324(9) -0.0002(8) 0.0049(8) 0.0023(8)
C3 0.0543(13) 0.0419(10) 0.0314(9) -0.0057(9) 0.0105(8) -0.0014(8)
C4 0.0484(12) 0.0377(10) 0.0478(11) -0.0021(9) 0.0157(9) -0.0046(9)
C5 0.0440(12) 0.0337(9) 0.0450(10) -0.0011(8) 0.0033(8) 0.0027(8)
C6 0.0462(12) 0.0409(10) 0.0317(9) -0.0060(8) 0.0039(8) 0.0037(7)
C7 0.0485(12) 0.0455(10) 0.0358(10) -0.0021(9) 0.0114(9) -0.0042(8)
C8 0.0333(10) 0.0410(10) 0.0306(8) 0.0020(8) 0.0043(7) 0.0033(7)
C9 0.0394(12) 0.0433(10) 0.0309(9) -0.0001(8) 0.0039(8) -0.0004(7)
C10 0.0579(14) 0.0574(13) 0.0316(9) 0.0061(10) 0.0079(9) -0.0058(9)
C11 0.0684(16) 0.0495(11) 0.0470(12) -0.0050(11) 0.0031(11) -0.0125(9)
C12 0.0484(12) 0.0419(10) 0.0436(11) -0.0073(9) 0.0050(9) 0.0001(9)
C13 0.0392(12) 0.0419(10) 0.0310(9) 0.0049(8) 0.0069(8) 0.0059(7)

loop_
_atom_type_symbol
_atom_type_description
_atom_type_scat_dispersion_real
_atom_type_scat_dispersion_imag
_atom_type_scat_source
C C 0.0033 0.0016 'International Tables Vol C Tables 4.2.6.8 and 6.1.1.4'
H H 0.0000 0.0000 'International Tables Vol C Tables 4.2.6.8 and 6.1.1.4'
N N 0.0311 0.0180 'International Tables Vol C Tables 4.2.6.8 and 6.1.1.4'
O O 0.0106 0.0060 'International Tables Vol C Tables 4.2.6.8 and 6.1.1.4'

loop_
_geom_angle_atom_site_label_1
_geom_angle_atom_site_label_2
_geom_angle_atom_site_label_3
_geom_angle
_geom_angle_publ_flag
C7 O1 H3' 106.6 ?
C7 O2 H3 99.2 ?
C2 O3 H3 96.6 ?
C6 O3' H3' 109.9 ?
C6 O3' H6 5.5 ?
H3' O3' H6 115.0 ?
O5 N1 O4 122.0(2) y
O5 N1 C3 119.1(2) y
O4 N1 C3 118.8(2) y
O7 N2 O6 123.0(2) y
O7 N2 C5 119.1(2) y
O6 N2 C5 117.9(2) y
C13 N3 H31 119.8 ?
C13 N3 H32 120.1 ?
H31 N3 H32 120.1 ?
C9 N4 C10 122.82(17) y
C9 N4 H41 118.1 ?
C10 N4 H41 119.1 ?
C6 C1 C2 121.02(18) y
C6 C1 C7 120.29(17) y
C2 C1 C7 118.68(18) y
O3 C2 C3 122.82(18) y
O3 C2 C1 119.74(19) y
C3 C2 C1 117.40(18) y
C4 C3 C2 122.08(17) y
C4 C3 N1 117.56(19) y
C2 C3 N1 120.35(19) y
C5 C4 C3 118.61(18) y
C5 C4 H4 120.3 ?
C3 C4 H4 121.0 ?
C4 C5 C6 121.96(19) y
C4 C5 N2 117.87(18) y
C6 C5 N2 120.16(18) y
O3' C6 C1 118.1(3) ?
O3' C6 C5 123.0(3) ?
C1 C6 C5 118.88(17) ?
O3' C6 H6 2.6 ?
C1 C6 H6 120.5 ?
C5 C6 H6 120.7 ?
O1 C7 O2 123.63(18) y
O1 C7 C1 118.15(19) y
O2 C7 C1 118.22(17) y
C9 C8 C12 118.35(17) y
C9 C8 C13 121.89(17) y
C12 C8 C13 119.73(17) y
N4 C9 C8 119.81(18) y
N4 C9 H9 120.5 ?
C8 C9 H9 119.7 ?
N4 C10 C11 119.19(18) y
N4 C10 H10 120.5 ?
C11 C10 H10 120.3 ?
C10 C11 C12 119.95(19) y
C10 C11 H11 119.4 ?
C12 C11 H11 120.7 ?
C8 C12 C11 119.87(19) y
C8 C12 H12 119.7 ?
C11 C12 H12 120.4 ?
O8 C13 N3 124.10(18) y
O8 C13 C8 119.74(18) y
N3 C13 C8 116.15(17) y

loop_
_geom_bond_atom_site_label_1
_geom_bond_atom_site_label_2
_geom_bond_site_symmetry_2
_geom_bond_distance
_geom_bond_publ_flag
O1 C7 . 1.254(2) y
O2 C7 . 1.258(3) y
O3 C2 . 1.297(3) y
O4 N1 . 1.205(3) y
O5 N1 . 1.196(3) y
O6 N2 . 1.220(3) y
O7 N2 . 1.211(3) y
O8 C13 . 1.228(2) y
N1 C3 . 1.453(3) y
N2 C5 . 1.462(3) y
N3 C13 . 1.318(3) y
N3 H31 . 0.8622 ?
N3 H32 . 0.8565 ?
N4 C9 . 1.337(3) y
N4 C10 . 1.332(3) y
N4 H41 . 0.8637 ?
C1 C6 . 1.383(3) y
C1 C2 . 1.410(3) y
C1 C7 . 1.497(3) y
C2 C3 . 1.402(3) y
C3 C4 . 1.379(3) y
C4 C5 . 1.372(3) y
C4 H4 . 0.9317 ?
C5 C6 . 1.390(3) y
C6 H6 . 0.9302 ?
C8 C9 . 1.379(3) y
C8 C12 . 1.382(3) y
C8 C13 . 1.501(2) y
C9 H9 . 0.9256 ?
C10 C11 . 1.364(3) y
C10 H10 . 0.9324 ?
C11 C12 . 1.377(3) y
C11 H11 . 0.9317 ?
C12 H12 . 0.9299 ?

loop_
_geom_hbond_atom_site_label_D
_geom_hbond_atom_site_label_H
_geom_hbond_atom_site_label_A
_geom_hbond_site_symmetry_A
_geom_hbond_distance_DH
_geom_hbond_distance_HA
_geom_hbond_distance_DA
_geom_hbond_angle_DHA
N3 H31 O4 4_576 0.86 2.17 3.018(2) 167
N3 H32 O8 1_655 0.86 2.32 2.995(2) 136
N3 H32 O6 2_656 0.86 2.35 3.038(3) 138
N4 H41 O1 4_675 0.86 1.76 2.619(2) 176

loop_
_geom_torsion_atom_site_label_1
_geom_torsion_atom_site_label_2
_geom_torsion_atom_site_label_3
_geom_torsion_atom_site_label_4
_geom_torsion
C6 C1 C2 O3 -176.2(2)
C7 C1 C2 O3 4.2(3)
C6 C1 C2 C3 1.7(3)
C7 C1 C2 C3 -177.91(18)
O3 C2 C3 C4 175.2(2)
C1 C2 C3 C4 -2.6(3)
O3 C2 C3 N1 -5.5(3)
C1 C2 C3 N1 176.67(18)
O5 N1 C3 C4 -5.6(3)
O4 N1 C3 C4 174.8(2)
O5 N1 C3 C2 175.1(2)
O4 N1 C3 C2 -4.5(3)
C2 C3 C4 C5 1.6(3)
N1 C3 C4 C5 -177.70(18)
C3 C4 C5 C6 0.4(3)
C3 C4 C5 N2 -178.65(17)
O7 N2 C5 C4 -170.3(2)
O6 N2 C5 C4 7.7(3)
O7 N2 C5 C6 10.7(3)
O6 N2 C5 C6 -171.4(2)
C2 C1 C6 O3' -178.4(3)
C7 C1 C6 O3' 1.2(4)
C2 C1 C6 C5 0.1(3)
C7 C1 C6 C5 179.73(18)
C4 C5 C6 O3' 177.2(3)
N2 C5 C6 O3' -3.8(4)
C4 C5 C6 C1 -1.2(3)
N2 C5 C6 C1 177.80(18)
C6 C1 C7 O1 -2.8(3)
C2 C1 C7 O1 176.84(19)
C6 C1 C7 O2 177.76(19)
C2 C1 C7 O2 -2.6(3)
C10 N4 C9 C8 -0.1(3)
C12 C8 C9 N4 -1.0(3)
C13 C8 C9 N4 -178.76(17)
C9 N4 C10 C11 0.9(3)
N4 C10 C11 C12 -0.5(3)
C9 C8 C12 C11 1.3(3)
C13 C8 C12 C11 179.13(19)
C10 C11 C12 C8 -0.6(3)
C9 C8 C13 O8 150.58(19)
C12 C8 C13 O8 -27.2(3)
C9 C8 C13 N3 -28.4(3)
C12 C8 C13 N3 153.80(19)
